data_4021387
loop_
_publ_author_name
'Bernardo Masci'
'Stefano Levi Mortera'
'Daniela Persiani'
'Pierre Thu\'ery'

_publ_contact_author 'P. Thu\'ery'
_publ_contact_author_address
;
      CEA/Saclay, SCM (CNRS URA 331)
      B\^at. 125
      91191 Gif-sur-Yvette
      France
;
_publ_contact_author_email thuery@drecam.cea.fr
_publ_contact_author_fax '33 1 69 08 66 40'
_publ_contact_author_phone '33 01 69 08 63 29'
_publ_section_title
;
 Methyl Ether Derivatives of p-tert-Butyl[3.1.3.1]homooxacalixarene.
 Formation, Structure, and Complexes with
 Quaternary Ammonium Ions
;
_journal_name_full 'Journal of Organic Chemistry'
_journal_page_first 504
_journal_page_last 511
_journal_paper_doi 10.1021/jo051922t
_journal_volume 71
_journal_year 2006
_chemical_formula_sum 'C48 H64 O6'
_chemical_formula_weight 736.99
_space_group_IT_number 2
_symmetry_cell_setting triclinic
_symmetry_space_group_name_Hall '-P 1'
_symmetry_space_group_name_H-M 'P -1'
_atom_sites_solution_hydrogens geom
_atom_sites_solution_primary direct
_atom_sites_solution_secondary difmap
_audit_creation_method SHELXL-97
_cell_angle_alpha 89.214(7)
_cell_angle_beta 81.669(6)
_cell_angle_gamma 79.155(7)
_cell_formula_units_Z 1
_cell_length_a 6.0627(7)
_cell_length_b 11.5013(11)
_cell_length_c 15.322(2)
_cell_measurement_reflns_used 7838
_cell_measurement_temperature 100(2)
_cell_measurement_theta_max 25.68
_cell_measurement_theta_min 3.22
_cell_volume 1038.1(2)
_computing_cell_refinement 'DENZO-SMN (Otwinowski & Minor, 1997)'
_computing_data_collection 'Kappa-CCD software (Nonius B.V., 1998)'
_computing_data_reduction 'DENZO-SMN (Otwinowski & Minor, 1997)'
_computing_molecular_graphics 'SHELXTL (Sheldrick, 1999)'
_computing_publication_material 'SHELXTL (Sheldrick, 1999)'
_computing_structure_refinement 'SHELXL-97 (Sheldrick, 1997)'
_computing_structure_solution 'SHELXS-97 (Sheldrick, 1997)'
_diffrn_ambient_temperature 100(2)
_diffrn_measured_fraction_theta_full 0.914
_diffrn_measured_fraction_theta_max 0.914
_diffrn_measurement_device_type 'Nonius Kappa-CCD'
_diffrn_measurement_method '\f scans'
_diffrn_radiation_monochromator graphite
_diffrn_radiation_source 'fine-focus sealed tube'
_diffrn_radiation_type MoK\a
_diffrn_radiation_wavelength 0.71073
_diffrn_reflns_av_R_equivalents 0.0580
_diffrn_reflns_av_sigmaI/netI 0.0703
_diffrn_reflns_limit_h_max 7
_diffrn_reflns_limit_h_min 0
_diffrn_reflns_limit_k_max 14
_diffrn_reflns_limit_k_min -12
_diffrn_reflns_limit_l_max 18
_diffrn_reflns_limit_l_min -18
_diffrn_reflns_number 7838
_diffrn_reflns_theta_full 25.68
_diffrn_reflns_theta_max 25.68
_diffrn_reflns_theta_min 3.22
_diffrn_standards_decay_% 0
_diffrn_standards_interval_time 0
_exptl_absorpt_coefficient_mu 0.076
_exptl_absorpt_correction_type none
_exptl_crystal_colour colourless
_exptl_crystal_density_diffrn 1.179
_exptl_crystal_density_meas ?
_exptl_crystal_description irregular
_exptl_crystal_F_000 400
_exptl_crystal_size_max 0.42
_exptl_crystal_size_mid 0.15
_exptl_crystal_size_min 0.12
_refine_diff_density_max 0.336
_refine_diff_density_min -0.234
_refine_diff_density_rms 0.051
_refine_ls_extinction_method none
_refine_ls_goodness_of_fit_ref 1.048
_refine_ls_hydrogen_treatment constr
_refine_ls_matrix_type full
_refine_ls_number_parameters 251
_refine_ls_number_reflns 3603
_refine_ls_number_restraints 0
_refine_ls_restrained_S_all 1.048
_refine_ls_R_factor_all 0.0948
_refine_ls_R_factor_gt 0.0676
_refine_ls_shift/su_max 0.000
_refine_ls_shift/su_mean 0.000
_refine_ls_structure_factor_coef Fsqd
_refine_ls_weighting_details 'calc w=1/[\s^2^(Fo^2^)+(0.0695P)^2^+0.9647P] where P=(Fo^2^+2Fc^2^)/3'
_refine_ls_weighting_scheme calc
_refine_ls_wR_factor_gt 0.1622
_refine_ls_wR_factor_ref 0.1808
_reflns_number_gt 2627
_reflns_number_total 3603
_reflns_threshold_expression >2sigma(I)
_cod_data_source_file jo051922tsi20050914_124615.cif
_cod_database_code 4021387

loop_
_symmetry_equiv_pos_as_xyz
'x, y, z'
'-x, -y, -z'

loop_
_atom_site_label
_atom_site_type_symbol
_atom_site_fract_x
_atom_site_fract_y
_atom_site_fract_z
_atom_site_U_iso_or_equiv
_atom_site_adp_type
_atom_site_occupancy
_atom_site_symmetry_multiplicity
_atom_site_calc_flag
_atom_site_refinement_flags
O1 O 1.0345(3) 0.92499(16) 1.07848(12) 0.0313(5) Uani 1 1 d .
O2 O 0.9544(3) 0.76992(17) 0.91781(12) 0.0314(5) Uani 1 1 d .
O3 O 0.3668(3) 0.89092(17) 0.90138(12) 0.0326(5) Uani 1 1 d .
H3 H 0.2288 0.9335 0.9015 0.039 Uiso 1 1 d R
C1 C 0.7948(4) 0.8709(2) 1.20524(17) 0.0283(6) Uani 1 1 d .
C2 C 0.9164(4) 0.8430(2) 1.12160(17) 0.0278(6) Uani 1 1 d .
C3 C 0.9151(4) 0.7367(2) 1.07861(17) 0.0278(6) Uani 1 1 d .
C4 C 0.7882(4) 0.6585(2) 1.12251(17) 0.0293(6) Uani 1 1 d .
H4 H 0.7868 0.5873 1.0947 0.035 Uiso 1 1 calc R
C5 C 0.6632(4) 0.6824(2) 1.20637(17) 0.0276(6) Uani 1 1 d .
C6 C 0.6705(4) 0.7903(2) 1.24588(17) 0.0280(6) Uani 1 1 d .
H6 H 0.5886 0.8087 1.3017 0.034 Uiso 1 1 calc R
C7 C 0.5261(5) 0.5958(2) 1.25581(18) 0.0321(6) Uani 1 1 d .
C8 C 0.2775(5) 0.6541(3) 1.2766(2) 0.0481(8) Uani 1 1 d .
H8A H 0.1944 0.6004 1.3093 0.072 Uiso 1 1 calc R
H8B H 0.2173 0.6739 1.2226 0.072 Uiso 1 1 calc R
H8C H 0.2639 0.7248 1.3111 0.072 Uiso 1 1 calc R
C9 C 0.5457(7) 0.4815(3) 1.2037(2) 0.0562(10) Uani 1 1 d .
H9A H 0.7027 0.4449 1.1898 0.084 Uiso 1 1 calc R
H9B H 0.4821 0.4991 1.1501 0.084 Uiso 1 1 calc R
H9C H 0.4647 0.4286 1.2384 0.084 Uiso 1 1 calc R
C10 C 0.6206(6) 0.5623(3) 1.3427(2) 0.0496(9) Uani 1 1 d .
H10A H 0.7800 0.5302 1.3300 0.074 Uiso 1 1 calc R
H10B H 0.5433 0.5042 1.3725 0.074 Uiso 1 1 calc R
H10C H 0.5973 0.6315 1.3796 0.074 Uiso 1 1 calc R
C11 C 1.0526(5) 0.7072(3) 0.98907(17) 0.0316(6) Uani 1 1 d .
H11A H 1.2026 0.7249 0.9895 0.038 Uiso 1 1 calc R
H11B H 1.0706 0.6228 0.9781 0.038 Uiso 1 1 calc R
C12 C 0.7696(5) 0.7221(3) 0.89415(18) 0.0330(6) Uani 1 1 d .
H12A H 0.6449 0.7330 0.9425 0.040 Uiso 1 1 calc R
H12B H 0.8173 0.6380 0.8815 0.040 Uiso 1 1 calc R
C13 C 0.6944(5) 0.7854(2) 0.81390(17) 0.0288(6) Uani 1 1 d .
C14 C 0.4909(5) 0.8680(2) 0.81949(17) 0.0288(6) Uani 1 1 d .
C15 C 0.4247(4) 0.9249(2) 0.74363(17) 0.0285(6) Uani 1 1 d .
C16 C 0.5618(4) 0.8974(2) 0.66318(18) 0.0288(6) Uani 1 1 d .
H16 H 0.5178 0.9362 0.6131 0.035 Uiso 1 1 calc R
C17 C 0.7635(4) 0.8137(2) 0.65448(17) 0.0276(6) Uani 1 1 d .
C18 C 0.8250(4) 0.7598(2) 0.73192(18) 0.0295(6) Uani 1 1 d .
H18 H 0.9593 0.7044 0.7284 0.035 Uiso 1 1 calc R
C19 C 0.9031(4) 0.7754(2) 0.56458(17) 0.0288(6) Uani 1 1 d .
C20 C 1.1540(5) 0.7818(3) 0.5648(2) 0.0396(7) Uani 1 1 d .
H20A H 1.1673 0.8622 0.5749 0.059 Uiso 1 1 calc R
H20B H 1.2397 0.7544 0.5088 0.059 Uiso 1 1 calc R
H20C H 1.2116 0.7328 0.6107 0.059 Uiso 1 1 calc R
C21 C 0.8851(5) 0.6467(3) 0.54512(19) 0.0371(7) Uani 1 1 d .
H21A H 0.9762 0.6208 0.4898 0.056 Uiso 1 1 calc R
H21B H 0.7297 0.6425 0.5422 0.056 Uiso 1 1 calc R
H21C H 0.9384 0.5965 0.5913 0.056 Uiso 1 1 calc R
C22 C 0.8187(5) 0.8519(3) 0.48895(18) 0.0370(7) Uani 1 1 d .
H22A H 0.8208 0.9334 0.5008 0.056 Uiso 1 1 calc R
H22B H 0.6665 0.8432 0.4840 0.056 Uiso 1 1 calc R
H22C H 0.9159 0.8269 0.4347 0.056 Uiso 1 1 calc R
C23 C 0.2029(5) 1.0133(2) 0.74805(18) 0.0306(6) Uani 1 1 d .
H23A H 0.0812 0.9776 0.7786 0.037 Uiso 1 1 calc R
H23B H 0.1708 1.0304 0.6885 0.037 Uiso 1 1 calc R
C24 C 1.2613(5) 0.9183(3) 1.1012(2) 0.0389(7) Uani 1 1 d .
H24A H 1.2519 0.9285 1.1638 0.058 Uiso 1 1 calc R
H24B H 1.3294 0.9796 1.0714 0.058 Uiso 1 1 calc R
H24C H 1.3522 0.8425 1.0833 0.058 Uiso 1 1 calc R

loop_
_atom_site_aniso_label
_atom_site_aniso_U_11
_atom_site_aniso_U_22
_atom_site_aniso_U_33
_atom_site_aniso_U_23
_atom_site_aniso_U_13
_atom_site_aniso_U_12
O1 0.0334(10) 0.0318(11) 0.0315(10) 0.0047(8) -0.0080(8) -0.0112(9)
O2 0.0351(10) 0.0351(11) 0.0278(10) 0.0047(8) -0.0112(8) -0.0111(9)
O3 0.0327(10) 0.0364(11) 0.0290(10) 0.0006(8) -0.0044(8) -0.0070(9)
C1 0.0300(13) 0.0269(14) 0.0281(14) 0.0006(11) -0.0072(11) -0.0032(12)
C2 0.0277(13) 0.0284(14) 0.0286(14) 0.0049(11) -0.0080(11) -0.0062(12)
C3 0.0302(13) 0.0278(14) 0.0258(13) 0.0008(11) -0.0081(11) -0.0037(12)
C4 0.0326(14) 0.0284(14) 0.0280(14) -0.0013(11) -0.0100(11) -0.0038(12)
C5 0.0262(13) 0.0292(14) 0.0290(14) 0.0018(11) -0.0088(11) -0.0056(11)
C6 0.0285(13) 0.0293(14) 0.0259(13) -0.0009(11) -0.0055(11) -0.0037(12)
C7 0.0337(14) 0.0324(15) 0.0329(15) 0.0030(12) -0.0067(12) -0.0113(12)
C8 0.0382(17) 0.054(2) 0.053(2) 0.0124(16) -0.0051(15) -0.0130(16)
C9 0.069(2) 0.050(2) 0.054(2) -0.0035(16) 0.0042(18) -0.0331(19)
C10 0.055(2) 0.049(2) 0.052(2) 0.0198(16) -0.0210(16) -0.0212(17)
C11 0.0337(14) 0.0356(16) 0.0268(14) 0.0029(11) -0.0072(11) -0.0075(13)
C12 0.0337(14) 0.0360(16) 0.0327(15) 0.0035(12) -0.0090(12) -0.0123(13)
C13 0.0322(14) 0.0275(14) 0.0296(14) 0.0019(11) -0.0089(11) -0.0099(12)
C14 0.0335(14) 0.0278(14) 0.0269(14) -0.0006(11) -0.0046(11) -0.0098(12)
C15 0.0327(14) 0.0243(14) 0.0311(14) -0.0010(11) -0.0089(11) -0.0086(12)
C16 0.0339(14) 0.0262(14) 0.0291(14) 0.0028(11) -0.0106(11) -0.0080(12)
C17 0.0308(13) 0.0271(14) 0.0274(14) 0.0001(11) -0.0082(11) -0.0087(12)
C18 0.0288(13) 0.0272(14) 0.0336(15) 0.0010(11) -0.0090(11) -0.0049(12)
C19 0.0302(14) 0.0288(14) 0.0284(14) -0.0005(11) -0.0077(11) -0.0052(12)
C20 0.0339(15) 0.0480(19) 0.0381(16) -0.0012(14) -0.0050(13) -0.0106(14)
C21 0.0448(17) 0.0314(16) 0.0356(16) -0.0036(12) -0.0074(13) -0.0067(14)
C22 0.0424(16) 0.0390(17) 0.0281(15) 0.0024(12) -0.0044(12) -0.0042(14)
C23 0.0328(14) 0.0277(14) 0.0330(15) -0.0025(11) -0.0091(12) -0.0062(12)
C24 0.0355(15) 0.0466(18) 0.0375(16) -0.0022(13) -0.0076(13) -0.0134(14)

loop_
_atom_type_symbol
_atom_type_description
_atom_type_scat_dispersion_real
_atom_type_scat_dispersion_imag
_atom_type_scat_source
C C 0.0033 0.0016 'International Tables Vol C Tables 4.2.6.8 and 6.1.1.4'
H H 0.0000 0.0000 'International Tables Vol C Tables 4.2.6.8 and 6.1.1.4'
O O 0.0106 0.0060 'International Tables Vol C Tables 4.2.6.8 and 6.1.1.4'

loop_
_geom_angle_atom_site_label_1
_geom_angle_atom_site_label_2
_geom_angle_atom_site_label_3
_geom_angle
_geom_angle_site_symmetry_3
C2 O1 C24 114.1(2) .
C12 O2 C11 112.5(2) .
C6 C1 C2 118.4(2) .
C6 C1 C23 120.2(2) 2_677
C2 C1 C23 121.3(2) 2_677
C1 C2 O1 119.1(2) .
C1 C2 C3 121.5(2) .
O1 C2 C3 119.3(2) .
C4 C3 C2 117.8(2) .
C4 C3 C11 121.6(2) .
C2 C3 C11 120.5(2) .
C3 C4 C5 122.9(2) .
C4 C5 C6 116.7(2) .
C4 C5 C7 123.2(2) .
C6 C5 C7 120.1(2) .
C1 C6 C5 122.7(2) .
C8 C7 C9 109.2(3) .
C8 C7 C5 110.1(2) .
C9 C7 C5 112.4(2) .
C8 C7 C10 109.2(3) .
C9 C7 C10 107.4(3) .
C5 C7 C10 108.5(2) .
O2 C11 C3 114.1(2) .
O2 C12 C13 108.4(2) .
C18 C13 C14 118.8(2) .
C18 C13 C12 119.8(3) .
C14 C13 C12 121.4(2) .
O3 C14 C15 122.8(2) .
O3 C14 C13 117.1(2) .
C15 C14 C13 120.1(2) .
C16 C15 C14 119.1(2) .
C16 C15 C23 120.0(2) .
C14 C15 C23 120.9(2) .
C15 C16 C17 122.6(2) .
C18 C17 C16 116.5(2) .
C18 C17 C19 120.9(2) .
C16 C17 C19 122.4(2) .
C13 C18 C17 122.9(3) .
C17 C19 C22 112.7(2) .
C17 C19 C20 110.7(2) .
C22 C19 C20 108.0(2) .
C17 C19 C21 108.8(2) .
C22 C19 C21 107.7(2) .
C20 C19 C21 108.9(2) .
C15 C23 C1 113.5(2) 2_677

loop_
_geom_bond_atom_site_label_1
_geom_bond_atom_site_label_2
_geom_bond_distance
_geom_bond_site_symmetry_2
O1 C2 1.392(3) .
O1 C24 1.455(3) .
O2 C12 1.430(3) .
O2 C11 1.440(3) .
O3 C14 1.368(3) .
C1 C6 1.388(4) .
C1 C2 1.392(4) .
C1 C23 1.524(4) 2_677
C2 C3 1.399(4) .
C3 C4 1.396(4) .
C3 C11 1.506(4) .
C4 C5 1.397(4) .
C5 C6 1.399(4) .
C5 C7 1.537(4) .
C7 C8 1.519(4) .
C7 C9 1.524(4) .
C7 C10 1.540(4) .
C12 C13 1.504(4) .
C13 C18 1.388(4) .
C13 C14 1.401(4) .
C14 C15 1.398(4) .
C15 C16 1.388(4) .
C15 C23 1.519(4) .
C16 C17 1.397(4) .
C17 C18 1.397(4) .
C17 C19 1.532(4) .
C19 C22 1.534(4) .
C19 C20 1.537(4) .
C19 C21 1.540(4) .
C23 C1 1.524(4) 2_677

loop_
_geom_hbond_atom_site_label_D
_geom_hbond_atom_site_label_H
_geom_hbond_atom_site_label_A
_geom_hbond_distance_DH
_geom_hbond_distance_HA
_geom_hbond_distance_DA
_geom_hbond_angle_DHA
_geom_hbond_site_symmetry_A
O3 H3 O1 0.89 2.05 2.891(3) 159.2 2_677
